data_7159963
loop_
_publ_author_name
'Kharlamova, Alisa D.'
'Ermakova, Elizaveta V.'
'Abel, Anton S.'
'Gontcharenko, Victoria E.'
'Cheprakov, Andrei V.'
'Averin, Alexei D.'
'Beletskaya, Irina P.'
'Andraud, Chantal'
'Bretonni&#xe8;re, Yann'
'Bessmertnykh-Lemeune, Alla'

_publ_section_title
;
 Quinoxaline-based azamacrocycles: synthesis, AIE behavior and
 acidochromism.
;
_journal_issue 25
_journal_name_full 'Organic &amp; biomolecular chemistry'
_journal_page_first 5181
_journal_page_last 5192
_journal_paper_doi 10.1039/d4ob00558a
_journal_volume 22
_journal_year 2024
_chemical_formula_moiety 'C28 H30 N4 O3'
_chemical_formula_sum 'C28 H30 N4 O3'
_chemical_formula_weight 470.56
_space_group_crystal_system monoclinic
_space_group_IT_number 14
_space_group_name_Hall '-P 2ybc'
_space_group_name_H-M_alt 'P 1 21/c 1'
_atom_sites_solution_hydrogens mixed
_atom_sites_solution_primary dual
_audit_creation_date 2023-04-19
_audit_creation_method
;
Olex2 1.5
(compiled 2022.04.07 svn.rca3783a0 for OlexSys, GUI svn.r6498)
;
_audit_update_record
;
2023-12-08 deposited with the CCDC.	2024-06-05 downloaded from the CCDC.
;
_cell_angle_alpha 90
_cell_angle_beta 109.3910(10)
_cell_angle_gamma 90
_cell_formula_units_Z 4
_cell_length_a 13.6697(5)
_cell_length_b 10.2676(4)
_cell_length_c 18.2714(7)
_cell_measurement_reflns_used 6978
_cell_measurement_temperature 100.00
_cell_measurement_theta_max 30.52
_cell_measurement_theta_min 2.36
_cell_volume 2419.01(16)
_computing_cell_refinement 'SAINT V8.40B (?, 2016)'
_computing_data_reduction 'SAINT V8.40B (?, 2016)'
_computing_molecular_graphics 'Olex2 1.5 (Dolomanov et al., 2009)'
_computing_publication_material 'Olex2 1.5 (Dolomanov et al., 2009)'
_computing_structure_refinement 'SHELXL 2018/3 (Sheldrick, 2015)'
_computing_structure_solution 'SHELXT 2018/2 (Sheldrick, 2018)'
_diffrn_ambient_temperature 100.00
_diffrn_measured_fraction_theta_full 1.000
_diffrn_measured_fraction_theta_max 0.998
_diffrn_measurement_device_type 'Bruker D8 Quest with Photon III detector'
_diffrn_measurement_method 'phi and omega scans'
_diffrn_radiation_type MoK\a
_diffrn_radiation_wavelength 0.71073
_diffrn_reflns_av_R_equivalents 0.0640
_diffrn_reflns_av_unetI/netI 0.0516
_diffrn_reflns_Laue_measured_fraction_full 1.000
_diffrn_reflns_Laue_measured_fraction_max 0.998
_diffrn_reflns_limit_h_max 19
_diffrn_reflns_limit_h_min -19
_diffrn_reflns_limit_k_max 14
_diffrn_reflns_limit_k_min -14
_diffrn_reflns_limit_l_max 26
_diffrn_reflns_limit_l_min -26
_diffrn_reflns_number 39741
_diffrn_reflns_point_group_measured_fraction_full 1.000
_diffrn_reflns_point_group_measured_fraction_max 0.998
_diffrn_reflns_theta_full 25.242
_diffrn_reflns_theta_max 30.585
_diffrn_reflns_theta_min 1.579
_diffrn_source 'micro-focus sealed X-ray tube'
_diffrn_source_current 1.4
_diffrn_source_power 0.07
_diffrn_source_voltage 50.0
_exptl_absorpt_coefficient_mu 0.085
_exptl_absorpt_correction_T_max 0.6478
_exptl_absorpt_correction_T_min 0.5912
_exptl_absorpt_correction_type multi-scan
_exptl_absorpt_process_details
;
SADABS-2016/2 (Bruker,2016/2) was used for absorption correction.
wR2(int) was 0.1715 before and 0.0574 after correction.
The Ratio of minimum to maximum transmission is 0.9126.
The \l/2 correction factor is Not present.
;
_exptl_crystal_colour colourless
_exptl_crystal_density_diffrn 1.292
_exptl_crystal_description block
_exptl_crystal_F_000 1000
_exptl_crystal_size_max 0.132
_exptl_crystal_size_mid 0.127
_exptl_crystal_size_min 0.108
_refine_diff_density_max 0.643
_refine_diff_density_min -0.552
_refine_diff_density_rms 0.115
_refine_ls_extinction_method none
_refine_ls_goodness_of_fit_ref 1.063
_refine_ls_hydrogen_treatment mixed
_refine_ls_matrix_type full
_refine_ls_number_parameters 342
_refine_ls_number_reflns 7421
_refine_ls_number_restraints 8
_refine_ls_restrained_S_all 1.071
_refine_ls_R_factor_all 0.0746
_refine_ls_R_factor_gt 0.0585
_refine_ls_shift/su_max 0.001
_refine_ls_shift/su_mean 0.000
_refine_ls_structure_factor_coef Fsqd
_refine_ls_weighting_details 'w=1/[\s^2^(Fo^2^)+(0.0908P)^2^+0.5551P] where P=(Fo^2^+2Fc^2^)/3'
_refine_ls_weighting_scheme calc
_refine_ls_wR_factor_gt 0.1528
_refine_ls_wR_factor_ref 0.1669
_reflns_Friedel_coverage 0.000
_reflns_number_gt 5697
_reflns_number_total 7421
_reflns_threshold_expression 'I > 2\s(I)'
_cod_data_source_file d4ob00558a2.cif
_cod_data_source_block q
_cod_depositor_comments 'Adding full bibliography for 7159963.cif.'
_cod_database_code 7159963
_shelx_shelxl_version_number 2018/3
_shelx_space_group_comment
;
The symmetry employed for this shelxl refinement is uniquely defined
by the following loop, which should always be used as a source of
symmetry information in preference to the above space-group names.
They are only intended as comments.
;
_olex2_refinement_description
;
1. Fixed Uiso
 At 1.2 times of:
  All C(H) groups, All C(H,H) groups
2. Restrained distances
 C4-C3
 1.52 with sigma of 0.01
 O2-C4
 1.43 with sigma of 0.02
 O2-C5 = O2-C30
 1.43 with sigma of 0.01
 C6-C5 \\sim C30-C29
 with sigma of 0.02
 O2-C5 \\sim O2-C30
 with sigma of 0.02
 O2-C4 \\sim O2-C30
 with sigma of 0.02
 O2-C30 \\sim O2-C5
 with sigma of 0.02
3. Others
 Fixed Sof: C5(0.7) H5A(0.7) H5B(0.7) C6(0.7) H6A(0.7) H6B(0.7) C29(0.3)
 H29A(0.3) H29B(0.3) C30(0.3) H30A(0.3) H30B(0.3)
4.a Secondary CH2 refined with riding coordinates:
 C1(H1A,H1B), C8(H8A,H8B), C2(H2A,H2B), C7(H7A,H7B), C3(H3A,H3B), C4(H4A,H4B),
 C5(H5A,H5B), C6(H6A,H6B), C29(H29A,H29B), C30(H30A,H30B)
4.b Aromatic/amide H refined with riding coordinates:
 C24(H24), C14(H14), C12(H12), C17(H17), C10(H10), C28(H28), C20(H20),
 C18(H18), C11(H11), C26(H26), C27(H27), C19(H19)
;
_olex2_submission_special_instructions 'No special instructions were received'

loop_
_space_group_symop_operation_xyz
'x, y, z'
'-x, y+1/2, -z+1/2'
'-x, -y, -z'
'x, -y-1/2, z-1/2'

loop_
_atom_site_label
_atom_site_type_symbol
_atom_site_fract_x
_atom_site_fract_y
_atom_site_fract_z
_atom_site_U_iso_or_equiv
_atom_site_adp_type
_atom_site_occupancy
_atom_site_site_symmetry_order
_atom_site_calc_flag
_atom_site_refinement_flags_posn
_atom_site_refinement_flags_adp
_atom_site_refinement_flags_occupancy
_atom_site_disorder_assembly
_atom_site_disorder_group
O1 O 0.17536(8) 0.60312(11) 0.63933(6) 0.0279(2) Uani 1 1 d . . . . .
N4 N 0.75037(8) 0.58144(11) 0.72301(6) 0.0203(2) Uani 1 1 d . . . . .
N3 N 0.86636(8) 0.59892(11) 0.62216(6) 0.0210(2) Uani 1 1 d . . . . .
O3 O 0.29461(10) 0.82144(14) 0.39409(8) 0.0480(4) Uani 1 1 d . . . . .
N1 N 0.37403(9) 0.70223(12) 0.68539(7) 0.0247(2) Uani 1 1 d . . . . .
N2 N 0.48286(9) 0.71646(13) 0.36201(7) 0.0269(3) Uani 1 1 d . . . . .
O2 O 0.18170(10) 0.74323(17) 0.50668(8) 0.0560(4) Uani 1 1 d D . . . .
C13 C 0.73111(10) 0.70882(12) 0.52529(7) 0.0195(2) Uani 1 1 d . . . . .
C23 C 0.62433(10) 0.73339(13) 0.64901(7) 0.0198(2) Uani 1 1 d . . . . .
C15 C 0.77436(9) 0.65381(12) 0.60481(7) 0.0185(2) Uani 1 1 d . . . . .
C25 C 0.45422(10) 0.75192(13) 0.66232(7) 0.0213(3) Uani 1 1 d . . . . .
C21 C 0.84042(9) 0.51380(13) 0.73735(7) 0.0202(2) Uani 1 1 d . . . . .
C16 C 0.90256(9) 0.53051(13) 0.68990(7) 0.0205(2) Uani 1 1 d . . . . .
C24 C 0.54253(10) 0.67871(13) 0.66849(7) 0.0198(2) Uani 1 1 d . . . . .
H24 H 0.547168 0.591094 0.686031 0.024 Uiso 1 1 calc R U . . .
C14 C 0.62661(10) 0.68905(12) 0.48224(7) 0.0202(2) Uani 1 1 d . . . . .
H14 H 0.583035 0.644767 0.505149 0.024 Uiso 1 1 calc R U . . .
C12 C 0.79626(10) 0.77256(13) 0.49263(8) 0.0236(3) Uani 1 1 d . . . . .
H12 H 0.867297 0.785925 0.521843 0.028 Uiso 1 1 calc R U . . .
C22 C 0.71858(9) 0.65379(12) 0.65959(7) 0.0184(2) Uani 1 1 d . . . . .
C17 C 1.00011(10) 0.46804(15) 0.70964(8) 0.0263(3) Uani 1 1 d . . . . .
H17 H 1.044751 0.484417 0.680398 0.032 Uiso 1 1 calc R U . . .
C10 C 0.65260(11) 0.79730(13) 0.37340(8) 0.0249(3) Uani 1 1 d . . . . .
H10 H 0.626702 0.827399 0.321329 0.030 Uiso 1 1 calc R U . . .
C9 C 0.58543(10) 0.73387(13) 0.40562(7) 0.0215(3) Uani 1 1 d . . . . .
C28 C 0.61769(11) 0.86104(13) 0.62270(8) 0.0237(3) Uani 1 1 d . . . . .
H28 H 0.673050 0.898329 0.609284 0.028 Uiso 1 1 calc R U . . .
C20 C 0.87228(10) 0.42505(14) 0.80038(8) 0.0253(3) Uani 1 1 d . . . . .
H20 H 0.830080 0.410900 0.831770 0.030 Uiso 1 1 calc R U . . .
C18 C 1.02973(11) 0.38385(15) 0.77116(9) 0.0279(3) Uani 1 1 d . . . . .
H18 H 1.094880 0.341020 0.784120 0.033 Uiso 1 1 calc R U . . .
C11 C 0.75573(11) 0.81656(14) 0.41631(8) 0.0261(3) Uani 1 1 d . . . . .
H11 H 0.799632 0.860381 0.393495 0.031 Uiso 1 1 calc R U . . .
C26 C 0.44836(11) 0.88012(13) 0.63580(8) 0.0248(3) Uani 1 1 d . . . . .
H26 H 0.388481 0.930837 0.631178 0.030 Uiso 1 1 calc R U . . .
C27 C 0.52930(11) 0.93402(13) 0.61613(8) 0.0267(3) Uani 1 1 d . . . . .
H27 H 0.524405 1.021325 0.598043 0.032 Uiso 1 1 calc R U . . .
C19 C 0.96446(11) 0.35990(15) 0.81564(8) 0.0285(3) Uani 1 1 d . . . . .
H19 H 0.984689 0.297961 0.856551 0.034 Uiso 1 1 calc R U . . .
C1 C 0.36098(11) 0.56173(14) 0.68805(9) 0.0269(3) Uani 1 1 d . . . . .
H1A H 0.416776 0.524265 0.732602 0.032 Uiso 1 1 calc R U . . .
H1B H 0.364665 0.521284 0.639847 0.032 Uiso 1 1 calc R U . . .
C8 C 0.40872(11) 0.64910(14) 0.38885(8) 0.0276(3) Uani 1 1 d . . . . .
H8A H 0.442436 0.570266 0.417390 0.033 Uiso 1 1 calc R U . . .
H8B H 0.350670 0.619816 0.343013 0.033 Uiso 1 1 calc R U . . .
C2 C 0.25617(11) 0.53503(16) 0.69641(9) 0.0304(3) Uani 1 1 d . . . . .
H2A H 0.241878 0.440347 0.691193 0.036 Uiso 1 1 calc R U . . .
H2B H 0.257575 0.562095 0.748755 0.036 Uiso 1 1 calc R U . . .
C7 C 0.36432(11) 0.72676(16) 0.44071(9) 0.0308(3) Uani 1 1 d . . . . .
H7A H 0.327017 0.668306 0.465559 0.037 Uiso 1 1 calc R U . . .
H7B H 0.420811 0.770482 0.481994 0.037 Uiso 1 1 calc R U . . .
C3 C 0.15014(13) 0.54976(18) 0.56360(10) 0.0373(4) Uani 1 1 d D . . . .
H3A H 0.100222 0.477272 0.557159 0.045 Uiso 1 1 calc R U . . .
H3B H 0.213443 0.515143 0.555621 0.045 Uiso 1 1 calc R U . . .
C4 C 0.10365(13) 0.6540(2) 0.50569(10) 0.0402(4) Uani 1 1 d D . . . .
H4A H 0.073700 0.615474 0.453288 0.048 Uiso 1 1 calc R U . . .
H4B H 0.047512 0.698624 0.518872 0.048 Uiso 1 1 calc R U . . .
C5 C 0.1430(2) 0.8223(4) 0.43925(19) 0.0384(7) Uani 0.7 1 d D . P A 1
H5A H 0.093415 0.887310 0.446314 0.046 Uiso 0.7 1 calc R U P A 1
H5B H 0.106719 0.767832 0.393590 0.046 Uiso 0.7 1 calc R U P A 1
C6 C 0.23316(19) 0.8888(2) 0.42752(15) 0.0360(5) Uani 0.7 1 d D . P A 1
H6A H 0.206596 0.966924 0.395303 0.043 Uiso 0.7 1 calc R U P A 1
H6B H 0.278492 0.919962 0.478853 0.043 Uiso 0.7 1 calc R U P A 1
C29 C 0.1999(3) 0.8245(5) 0.3892(3) 0.0224(8) Uani 0.3 1 d D . P A 2
H29A H 0.171361 0.736434 0.373230 0.027 Uiso 0.3 1 calc R U P A 2
H29B H 0.164311 0.884036 0.345930 0.027 Uiso 0.3 1 calc R U P A 2
C30 C 0.1665(6) 0.8640(6) 0.4575(4) 0.0317(15) Uani 0.3 1 d D . P A 2
H30A H 0.209889 0.936357 0.486907 0.038 Uiso 0.3 1 calc R U P A 2
H30B H 0.092926 0.891604 0.439754 0.038 Uiso 0.3 1 calc R U P A 2
H2 H 0.4612(15) 0.747(2) 0.3130(12) 0.040(5) Uiso 1 1 d . . . . .
H1 H 0.3129(16) 0.741(2) 0.6590(12) 0.038(5) Uiso 1 1 d . . . . .

loop_
_atom_site_aniso_label
_atom_site_aniso_U_11
_atom_site_aniso_U_22
_atom_site_aniso_U_33
_atom_site_aniso_U_23
_atom_site_aniso_U_13
_atom_site_aniso_U_12
O1 0.0239(5) 0.0337(5) 0.0275(5) -0.0029(4) 0.0106(4) 0.0013(4)
N4 0.0202(5) 0.0225(5) 0.0174(5) 0.0001(4) 0.0050(4) -0.0004(4)
N3 0.0192(5) 0.0240(5) 0.0191(5) 0.0016(4) 0.0054(4) -0.0008(4)
O3 0.0465(7) 0.0498(8) 0.0583(8) 0.0285(6) 0.0318(6) 0.0225(6)
N1 0.0207(5) 0.0286(6) 0.0256(6) -0.0024(5) 0.0087(4) 0.0032(4)
N2 0.0262(6) 0.0360(7) 0.0154(5) 0.0017(5) 0.0028(4) 0.0040(5)
O2 0.0300(6) 0.0920(11) 0.0489(8) 0.0359(8) 0.0172(6) 0.0079(7)
C13 0.0223(6) 0.0188(5) 0.0174(5) 0.0005(4) 0.0066(4) 0.0020(4)
C23 0.0210(5) 0.0223(6) 0.0146(5) -0.0028(4) 0.0041(4) 0.0010(5)
C15 0.0194(5) 0.0187(5) 0.0163(5) -0.0001(4) 0.0045(4) -0.0023(4)
C25 0.0208(5) 0.0256(6) 0.0165(5) -0.0042(5) 0.0050(4) 0.0008(5)
C21 0.0185(5) 0.0230(6) 0.0173(5) 0.0003(4) 0.0035(4) -0.0016(5)
C16 0.0181(5) 0.0238(6) 0.0178(5) 0.0011(5) 0.0035(4) -0.0022(5)
C24 0.0209(5) 0.0223(6) 0.0149(5) -0.0006(4) 0.0041(4) 0.0018(5)
C14 0.0222(6) 0.0211(6) 0.0168(5) 0.0005(4) 0.0058(4) 0.0009(5)
C12 0.0236(6) 0.0250(6) 0.0227(6) 0.0023(5) 0.0084(5) 0.0002(5)
C22 0.0175(5) 0.0198(5) 0.0166(5) -0.0019(4) 0.0041(4) -0.0015(4)
C17 0.0188(6) 0.0346(7) 0.0249(6) 0.0048(5) 0.0065(5) 0.0022(5)
C10 0.0336(7) 0.0246(6) 0.0173(6) 0.0026(5) 0.0095(5) 0.0046(5)
C9 0.0260(6) 0.0205(6) 0.0172(5) -0.0012(4) 0.0062(5) 0.0045(5)
C28 0.0266(6) 0.0206(6) 0.0238(6) -0.0028(5) 0.0081(5) -0.0010(5)
C20 0.0237(6) 0.0292(7) 0.0232(6) 0.0055(5) 0.0079(5) 0.0009(5)
C18 0.0194(6) 0.0341(7) 0.0272(7) 0.0061(6) 0.0038(5) 0.0041(5)
C11 0.0309(7) 0.0263(6) 0.0245(6) 0.0040(5) 0.0139(5) 0.0009(5)
C26 0.0247(6) 0.0219(6) 0.0253(6) -0.0054(5) 0.0050(5) 0.0049(5)
C27 0.0309(7) 0.0187(6) 0.0285(7) -0.0024(5) 0.0073(5) 0.0018(5)
C19 0.0258(6) 0.0325(7) 0.0244(6) 0.0085(5) 0.0046(5) 0.0036(6)
C1 0.0250(6) 0.0291(7) 0.0289(7) 0.0039(5) 0.0120(5) 0.0030(5)
C8 0.0259(6) 0.0245(6) 0.0263(7) -0.0022(5) 0.0006(5) -0.0027(5)
C2 0.0270(6) 0.0360(8) 0.0318(7) 0.0058(6) 0.0147(6) 0.0018(6)
C7 0.0269(7) 0.0341(8) 0.0325(7) 0.0085(6) 0.0113(6) 0.0018(6)
C3 0.0338(8) 0.0425(9) 0.0336(8) -0.0139(7) 0.0083(6) 0.0008(7)
C4 0.0302(7) 0.0627(12) 0.0262(7) -0.0074(7) 0.0072(6) 0.0070(8)
C5 0.0243(14) 0.054(2) 0.0346(16) 0.0076(14) 0.0061(12) 0.0028(13)
C6 0.0338(11) 0.0359(12) 0.0408(13) 0.0097(11) 0.0156(10) 0.0056(10)
C29 0.0202(18) 0.022(2) 0.023(2) 0.0005(17) 0.0049(16) -0.0053(16)
C30 0.034(4) 0.036(4) 0.023(3) 0.001(2) 0.007(3) 0.006(3)

loop_
_atom_type_symbol
_atom_type_description
_atom_type_scat_dispersion_real
_atom_type_scat_dispersion_imag
_atom_type_scat_source
C C 0.0033 0.0016 'International Tables Vol C Tables 4.2.6.8 and 6.1.1.4'
H H 0.0000 0.0000 'International Tables Vol C Tables 4.2.6.8 and 6.1.1.4'
N N 0.0061 0.0033 'International Tables Vol C Tables 4.2.6.8 and 6.1.1.4'
O O 0.0106 0.0060 'International Tables Vol C Tables 4.2.6.8 and 6.1.1.4'

loop_
_geom_angle_atom_site_label_1
_geom_angle_atom_site_label_2
_geom_angle_atom_site_label_3
_geom_angle
_geom_angle_site_symmetry_1
_geom_angle_site_symmetry_3
_geom_angle_publ_flag
C3 O1 C2 113.71(12) . . ?
C22 N4 C21 117.93(11) . . ?
C15 N3 C16 117.91(11) . . ?
C6 O3 C7 117.48(15) . . ?
C29 O3 C7 121.5(2) . . ?
C25 N1 C1 119.31(11) . . ?
C25 N1 H1 110.8(13) . . ?
C1 N1 H1 110.7(13) . . ?
C9 N2 C8 124.21(12) . . ?
C9 N2 H2 117.9(13) . . ?
C8 N2 H2 117.9(13) . . ?
C4 O2 C5 107.42(17) . . ?
C4 O2 C30 125.3(3) . . ?
C14 C13 C15 119.70(11) . . ?
C12 C13 C15 119.68(11) . . ?
C12 C13 C14 120.50(12) . . ?
C24 C23 C22 118.61(11) . . ?
C28 C23 C24 120.07(12) . . ?
C28 C23 C22 121.29(12) . . ?
N3 C15 C13 115.85(11) . . ?
N3 C15 C22 120.94(11) . . ?
C22 C15 C13 123.15(11) . . ?
N1 C25 C26 119.31(12) . . ?
C24 C25 N1 121.63(12) . . ?
C24 C25 C26 118.99(12) . . ?
N4 C21 C16 120.67(11) . . ?
N4 C21 C20 119.88(12) . . ?
C16 C21 C20 119.45(12) . . ?
N3 C16 C21 120.58(11) . . ?
N3 C16 C17 119.46(12) . . ?
C21 C16 C17 119.80(12) . . ?
C23 C24 H24 119.8 . . ?
C25 C24 C23 120.45(12) . . ?
C25 C24 H24 119.8 . . ?
C13 C14 H14 119.6 . . ?
C13 C14 C9 120.72(12) . . ?
C9 C14 H14 119.6 . . ?
C13 C12 H12 120.5 . . ?
C13 C12 C11 118.94(12) . . ?
C11 C12 H12 120.5 . . ?
N4 C22 C23 116.25(11) . . ?
N4 C22 C15 120.75(11) . . ?
C15 C22 C23 123.00(11) . . ?
C16 C17 H17 120.2 . . ?
C18 C17 C16 119.52(13) . . ?
C18 C17 H17 120.2 . . ?
C9 C10 H10 119.5 . . ?
C11 C10 H10 119.5 . . ?
C11 C10 C9 120.98(12) . . ?
N2 C9 C14 122.02(13) . . ?
N2 C9 C10 120.00(12) . . ?
C14 C9 C10 117.98(12) . . ?
C23 C28 H28 120.2 . . ?
C23 C28 C27 119.53(13) . . ?
C27 C28 H28 120.2 . . ?
C21 C20 H20 120.3 . . ?
C19 C20 C21 119.48(13) . . ?
C19 C20 H20 120.3 . . ?
C17 C18 H18 119.6 . . ?
C17 C18 C19 120.73(13) . . ?
C19 C18 H18 119.6 . . ?
C12 C11 H11 119.6 . . ?
C10 C11 C12 120.88(13) . . ?
C10 C11 H11 119.6 . . ?
C25 C26 H26 119.7 . . ?
C27 C26 C25 120.50(12) . . ?
C27 C26 H26 119.7 . . ?
C28 C27 H27 119.8 . . ?
C26 C27 C28 120.45(13) . . ?
C26 C27 H27 119.8 . . ?
C20 C19 C18 120.74(13) . . ?
C20 C19 H19 119.6 . . ?
C18 C19 H19 119.6 . . ?
N1 C1 H1A 110.1 . . ?
N1 C1 H1B 110.1 . . ?
N1 C1 C2 108.24(12) . . ?
H1A C1 H1B 108.4 . . ?
C2 C1 H1A 110.1 . . ?
C2 C1 H1B 110.1 . . ?
N2 C8 H8A 108.3 . . ?
N2 C8 H8B 108.3 . . ?
N2 C8 C7 115.75(12) . . ?
H8A C8 H8B 107.4 . . ?
C7 C8 H8A 108.3 . . ?
C7 C8 H8B 108.3 . . ?
O1 C2 C1 111.50(12) . . ?
O1 C2 H2A 109.3 . . ?
O1 C2 H2B 109.3 . . ?
C1 C2 H2A 109.3 . . ?
C1 C2 H2B 109.3 . . ?
H2A C2 H2B 108.0 . . ?
O3 C7 C8 108.21(13) . . ?
O3 C7 H7A 110.1 . . ?
O3 C7 H7B 110.1 . . ?
C8 C7 H7A 110.1 . . ?
C8 C7 H7B 110.1 . . ?
H7A C7 H7B 108.4 . . ?
O1 C3 H3A 109.9 . . ?
O1 C3 H3B 109.9 . . ?
O1 C3 C4 108.85(14) . . ?
H3A C3 H3B 108.3 . . ?
C4 C3 H3A 109.9 . . ?
C4 C3 H3B 109.9 . . ?
O2 C4 C3 108.47(13) . . ?
O2 C4 H4A 110.0 . . ?
O2 C4 H4B 110.0 . . ?
C3 C4 H4A 110.0 . . ?
C3 C4 H4B 110.0 . . ?
H4A C4 H4B 108.4 . . ?
O2 C5 H5A 110.2 . . ?
O2 C5 H5B 110.2 . . ?
O2 C5 C6 107.4(2) . . ?
H5A C5 H5B 108.5 . . ?
C6 C5 H5A 110.2 . . ?
C6 C5 H5B 110.2 . . ?
O3 C6 C5 119.4(3) . . ?
O3 C6 H6A 107.5 . . ?
O3 C6 H6B 107.5 . . ?
C5 C6 H6A 107.5 . . ?
C5 C6 H6B 107.5 . . ?
H6A C6 H6B 107.0 . . ?
O3 C29 H29A 106.9 . . ?
O3 C29 H29B 106.9 . . ?
O3 C29 C30 121.8(5) . . ?
H29A C29 H29B 106.7 . . ?
C30 C29 H29A 106.9 . . ?
C30 C29 H29B 106.9 . . ?
O2 C30 C29 104.5(4) . . ?
O2 C30 H30A 110.8 . . ?
O2 C30 H30B 110.8 . . ?
C29 C30 H30A 110.8 . . ?
C29 C30 H30B 110.8 . . ?
H30A C30 H30B 108.9 . . ?

loop_
_geom_bond_atom_site_label_1
_geom_bond_atom_site_label_2
_geom_bond_distance
_geom_bond_site_symmetry_2
_geom_bond_publ_flag
O1 C2 1.4254(18) . ?
O1 C3 1.4201(18) . ?
N4 C21 1.3610(16) . ?
N4 C22 1.3225(16) . ?
N3 C15 1.3172(16) . ?
N3 C16 1.3650(16) . ?
O3 C7 1.4282(19) . ?
O3 C6 1.378(3) . ?
O3 C29 1.269(4) . ?
N1 C25 1.3951(17) . ?
N1 C1 1.4564(19) . ?
N1 H1 0.91(2) . ?
N2 C9 1.3752(17) . ?
N2 C8 1.441(2) . ?
N2 H2 0.90(2) . ?
O2 C4 1.402(2) . ?
O2 C5 1.423(3) . ?
O2 C30 1.504(6) . ?
C13 C15 1.4862(17) . ?
C13 C14 1.3980(17) . ?
C13 C12 1.3895(18) . ?
C23 C24 1.3987(18) . ?
C23 C22 1.4832(17) . ?
C23 C28 1.3886(19) . ?
C15 C22 1.4458(17) . ?
C25 C24 1.3946(18) . ?
C25 C26 1.3958(19) . ?
C21 C16 1.4113(18) . ?
C21 C20 1.4189(18) . ?
C16 C17 1.4143(18) . ?
C24 H24 0.9500 . ?
C14 H14 0.9500 . ?
C14 C9 1.4018(17) . ?
C12 H12 0.9500 . ?
C12 C11 1.3937(19) . ?
C17 H17 0.9500 . ?
C17 C18 1.368(2) . ?
C10 H10 0.9500 . ?
C10 C9 1.4045(19) . ?
C10 C11 1.381(2) . ?
C28 H28 0.9500 . ?
C28 C27 1.3927(19) . ?
C20 H20 0.9500 . ?
C20 C19 1.3710(19) . ?
C18 H18 0.9500 . ?
C18 C19 1.414(2) . ?
C11 H11 0.9500 . ?
C26 H26 0.9500 . ?
C26 C27 1.387(2) . ?
C27 H27 0.9500 . ?
C19 H19 0.9500 . ?
C1 H1A 0.9900 . ?
C1 H1B 0.9900 . ?
C1 C2 1.515(2) . ?
C8 H8A 0.9900 . ?
C8 H8B 0.9900 . ?
C8 C7 1.511(2) . ?
C2 H2A 0.9900 . ?
C2 H2B 0.9900 . ?
C7 H7A 0.9900 . ?
C7 H7B 0.9900 . ?
C3 H3A 0.9900 . ?
C3 H3B 0.9900 . ?
C3 C4 1.491(3) . ?
C4 H4A 0.9900 . ?
C4 H4B 0.9900 . ?
C5 H5A 0.9900 . ?
C5 H5B 0.9900 . ?
C5 C6 1.485(4) . ?
C6 H6A 0.9900 . ?
C6 H6B 0.9900 . ?
C29 H29A 0.9900 . ?
C29 H29B 0.9900 . ?
C29 C30 1.519(8) . ?
C30 H30A 0.9900 . ?
C30 H30B 0.9900 . ?

loop_
_geom_torsion_atom_site_label_1
_geom_torsion_atom_site_label_2
_geom_torsion_atom_site_label_3
_geom_torsion_atom_site_label_4
_geom_torsion
_geom_torsion_site_symmetry_1
_geom_torsion_site_symmetry_2
_geom_torsion_site_symmetry_3
_geom_torsion_site_symmetry_4
_geom_torsion_publ_flag
O1 C3 C4 O2 70.15(17) . . . . ?
N4 C21 C16 N3 -10.10(19) . . . . ?
N4 C21 C16 C17 174.54(12) . . . . ?
N4 C21 C20 C19 -178.29(13) . . . . ?
N3 C15 C22 N4 -10.89(19) . . . . ?
N3 C15 C22 C23 168.85(12) . . . . ?
N3 C16 C17 C18 -170.30(13) . . . . ?
O3 C29 C30 O2 -80.9(6) . . . . ?
N1 C25 C24 C23 -176.41(12) . . . . ?
N1 C25 C26 C27 176.81(12) . . . . ?
N1 C1 C2 O1 51.42(16) . . . . ?
N2 C8 C7 O3 72.30(16) . . . . ?
O2 C5 C6 O3 79.2(3) . . . . ?
C13 C15 C22 N4 166.18(12) . . . . ?
C13 C15 C22 C23 -14.09(19) . . . . ?
C13 C14 C9 N2 -179.64(12) . . . . ?
C13 C14 C9 C10 0.87(19) . . . . ?
C13 C12 C11 C10 -0.1(2) . . . . ?
C23 C28 C27 C26 0.1(2) . . . . ?
C15 N3 C16 C21 3.34(18) . . . . ?
C15 N3 C16 C17 178.71(12) . . . . ?
C15 C13 C14 C9 -176.51(12) . . . . ?
C15 C13 C12 C11 176.12(12) . . . . ?
C25 N1 C1 C2 -167.14(12) . . . . ?
C25 C26 C27 C28 -0.1(2) . . . . ?
C21 N4 C22 C23 -175.70(11) . . . . ?
C21 N4 C22 C15 4.05(18) . . . . ?
C21 C16 C17 C18 5.1(2) . . . . ?
C21 C20 C19 C18 2.4(2) . . . . ?
C16 N3 C15 C13 -170.59(11) . . . . ?
C16 N3 C15 C22 6.68(18) . . . . ?
C16 C21 C20 C19 2.0(2) . . . . ?
C16 C17 C18 C19 -0.7(2) . . . . ?
C24 C23 C22 N4 -40.10(16) . . . . ?
C24 C23 C22 C15 140.16(12) . . . . ?
C24 C23 C28 C27 0.19(19) . . . . ?
C24 C25 C26 C27 -0.2(2) . . . . ?
C14 C13 C15 N3 137.12(13) . . . . ?
C14 C13 C15 C22 -40.08(18) . . . . ?
C14 C13 C12 C11 0.1(2) . . . . ?
C12 C13 C15 N3 -38.95(17) . . . . ?
C12 C13 C15 C22 143.84(13) . . . . ?
C12 C13 C14 C9 -0.46(19) . . . . ?
C22 N4 C21 C16 5.95(18) . . . . ?
C22 N4 C21 C20 -173.79(12) . . . . ?
C22 C23 C24 C25 177.46(11) . . . . ?
C22 C23 C28 C27 -177.76(12) . . . . ?
C17 C18 C19 C20 -3.1(2) . . . . ?
C9 N2 C8 C7 79.81(17) . . . . ?
C9 C10 C11 C12 0.6(2) . . . . ?
C28 C23 C24 C25 -0.54(19) . . . . ?
C28 C23 C22 N4 137.88(13) . . . . ?
C28 C23 C22 C15 -41.86(18) . . . . ?
C20 C21 C16 N3 169.63(12) . . . . ?
C20 C21 C16 C17 -5.73(19) . . . . ?
C11 C10 C9 N2 179.59(13) . . . . ?
C11 C10 C9 C14 -0.9(2) . . . . ?
C26 C25 C24 C23 0.55(18) . . . . ?
C1 N1 C25 C24 -23.47(18) . . . . ?
C1 N1 C25 C26 159.57(13) . . . . ?
C8 N2 C9 C14 -1.6(2) . . . . ?
C8 N2 C9 C10 177.91(13) . . . . ?
C2 O1 C3 C4 -155.07(13) . . . . ?
C7 O3 C6 C5 -74.7(3) . . . . ?
C7 O3 C29 C30 68.9(5) . . . . ?
C3 O1 C2 C1 73.36(17) . . . . ?
C4 O2 C5 C6 -163.6(2) . . . . ?
C4 O2 C30 C29 -97.6(5) . . . . ?
C5 O2 C4 C3 165.9(2) . . . . ?
C6 O3 C7 C8 169.89(17) . . . . ?
C29 O3 C7 C8 121.2(3) . . . . ?
C30 O2 C4 C3 -179.0(3) . . . . ?
